data_7011875
loop_
_publ_author_name
'Brammer, Lee'
'Rodger, Colin S.'
'Blake, Alexander J.'
'Brooks, Neil R.'
'Champness, Neil R.'
'Cunningham, John W.'
'Hubberstey, Peter'
'Teat, Simon J.'
'Wilson, Claire'
'Schr\"oder, Martin'

_publ_section_title
;
 Bridging mode flexibility of 1,3-dithiacyclohexane in silver(i)
 co-ordination polymers
;
_journal_issue 22
_journal_name_full 'Journal of the Chemical Society, Dalton Transactions'
_journal_page_first 4134
_journal_paper_doi 10.1039/b205278b
_journal_year 2002
_chemical_formula_sum 'C8 H16 Ag2 B2 F8 S4'
_chemical_formula_weight 629.80
_chemical_name_systematic
; 
? 
;
_space_group_IT_number 2
_symmetry_space_group_name_Hall '-P 1'
_symmetry_space_group_name_H-M 'P -1'
_atom_sites_solution_hydrogens geom
_atom_sites_solution_primary direct
_atom_sites_solution_secondary difmap
_audit_creation_method SHELXL-97
_cell_angle_alpha 85.8370(10)
_cell_angle_beta 84.7880(10)
_cell_angle_gamma 83.6270(10)
_cell_formula_units_Z 2
_cell_length_a 6.3604(3)
_cell_length_b 9.2890(5)
_cell_length_c 15.9760(8)
_cell_measurement_reflns_used 4120
_cell_measurement_temperature 183(2)
_cell_measurement_theta_max 30.468
_cell_measurement_theta_min 2.2105
_cell_volume 932.31(8)
_computing_cell_refinement 'Bruker SAINT'
_computing_data_collection 'Bruker SMART'
_computing_data_reduction 'Bruker SHELXTL'
_computing_molecular_graphics 'Bruker SHELXTL'
_computing_publication_material 'Bruker SHELXTL'
_computing_structure_refinement 'Bruker SHELXTL'
_computing_structure_solution 'Bruker SHELXTL'
_diffrn_ambient_temperature 183(2)
_diffrn_detector_area_resol_mean 100
_diffrn_measured_fraction_theta_full 1.000
_diffrn_measured_fraction_theta_max 0.924
_diffrn_measurement_device_type 'Bruker SMART CCD'
_diffrn_measurement_method 'Omega scans'
_diffrn_radiation_monochromator graphite
_diffrn_radiation_source 'normal-focus sealed tube'
_diffrn_radiation_type MoK\a
_diffrn_radiation_wavelength 0.71073
_diffrn_reflns_av_R_equivalents 0.0508
_diffrn_reflns_av_sigmaI/netI 0.0529
_diffrn_reflns_limit_h_max 9
_diffrn_reflns_limit_h_min -8
_diffrn_reflns_limit_k_max 12
_diffrn_reflns_limit_k_min -12
_diffrn_reflns_limit_l_max 22
_diffrn_reflns_limit_l_min -22
_diffrn_reflns_number 13675
_diffrn_reflns_theta_full 24.71
_diffrn_reflns_theta_max 30.483
_diffrn_reflns_theta_min 2.211
_exptl_absorpt_coefficient_mu 2.612
_exptl_absorpt_correction_T_max 0.913
_exptl_absorpt_correction_T_min 0.589
_exptl_absorpt_correction_type empirical
_exptl_absorpt_process_details
;
absorption correction was based upon symmetry equivalent and 
repeated intensity measurements using the program SADABS 
(Sheldrick, 1995), which is based upon the method of 
Blessing (Blessing, 1995).
;
_exptl_crystal_colour colorless
_exptl_crystal_density_diffrn 2.243
_exptl_crystal_density_method 'not measured'
_exptl_crystal_description needle
_exptl_crystal_F_000 608
_exptl_crystal_size_max 0.1
_exptl_crystal_size_mid 0.02
_exptl_crystal_size_min 0.02
_refine_diff_density_max 1.934
_refine_diff_density_min -1.344
_refine_diff_density_rms 0.191
_refine_ls_extinction_method none
_refine_ls_goodness_of_fit_ref 1.270
_refine_ls_hydrogen_treatment constr
_refine_ls_matrix_type full
_refine_ls_number_parameters 217
_refine_ls_number_reflns 5276
_refine_ls_number_restraints 42
_refine_ls_restrained_S_all 1.281
_refine_ls_R_factor_all 0.1218
_refine_ls_R_factor_gt 0.0737
_refine_ls_shift/su_max 0.001
_refine_ls_shift/su_mean 0.000
_refine_ls_structure_factor_coef Fsqd
_refine_ls_weighting_details 'calc w=1/[\s^2^(Fo^2^)+(0.0970P)^2^+0.0000P] where P=(Fo^2^+2Fc^2^)/3'
_refine_ls_weighting_scheme calc
_refine_ls_wR_factor_gt 0.1944
_refine_ls_wR_factor_ref 0.2172
_reflns_number_gt 3294
_reflns_number_total 5276
_reflns_threshold_expression >2sigma(I)
_cod_data_source_file b205278b.txt
_cod_data_source_block l7900sd
_cod_depositor_comments
;
The following automatic conversions were performed:
'_exptl_absorpt_correction_type' value 'Empirical' changed to 'empirical'
according to '/home/saulius/struct/CIF-dictionaries/cif_core.dic'
dictionary named 'cif_core.dic' version 2.4.1 from 2010-06-29.

Automatic conversion script
Id: cif_fix_enum 1527 2010-12-29 10:47:43Z saulius 

2017-12-20
Z value and formula fixed to values more according to usual
chemical conventions.                 miguel
;
_cod_original_formula_sum 'C4 H8 Ag B F4 S2'
_cod_original_formula_weight 314.90
_cod_original_formula_units_Z 4
_cod_database_code 7011875

loop_
_symmetry_equiv_pos_as_xyz
'x, y, z'
'-x, -y, -z'

loop_
_atom_site_label
_atom_site_type_symbol
_atom_site_fract_x
_atom_site_fract_y
_atom_site_fract_z
_atom_site_U_iso_or_equiv
_atom_site_adp_type
_atom_site_occupancy
_atom_site_symmetry_multiplicity
_atom_site_calc_flag
_atom_site_refinement_flags
_atom_site_disorder_assembly
_atom_site_disorder_group
Ag1 Ag 2.20848(8) 0.49421(7) 0.79205(3) 0.0430(2) Uani 1 1 d . . .
Ag2 Ag 1.81661(9) 0.47806(8) 0.70655(4) 0.0524(2) Uani 1 1 d . . .
S1 S 1.9530(3) 0.61321(19) 0.58076(11) 0.0353(4) Uani 1 1 d . . .
C2 C 2.2366(10) 0.5779(8) 0.5756(4) 0.0352(14) Uani 1 1 d . . .
H2A H 2.2969 0.6318 0.5249 0.042 Uiso 1 1 calc R . .
H2B H 2.2757 0.4731 0.5682 0.042 Uiso 1 1 calc R . .
S3 S 2.3587(2) 0.62620(19) 0.66617(11) 0.0343(4) Uani 1 1 d . . .
C4 C 2.2633(12) 0.8169(8) 0.6675(5) 0.0440(17) Uani 1 1 d . . .
H4A H 2.3196 0.8581 0.7153 0.053 Uiso 1 1 calc R . .
H4B H 2.3196 0.8676 0.6149 0.053 Uiso 1 1 calc R . .
C5 C 2.0216(12) 0.8462(9) 0.6753(6) 0.053(2) Uani 1 1 d . . .
H5A H 1.9820 0.9506 0.6836 0.064 Uiso 1 1 calc R . .
H5B H 1.9652 0.7907 0.7261 0.064 Uiso 1 1 calc R . .
C6 C 1.9164(13) 0.8059(8) 0.5995(6) 0.054(2) Uani 1 1 d . . .
H6A H 1.9740 0.8607 0.5487 0.065 Uiso 1 1 calc R . .
H6B H 1.7624 0.8371 0.6076 0.065 Uiso 1 1 calc R . .
S11 S 2.0503(2) 0.38121(18) 0.92141(10) 0.0310(3) Uani 1 1 d . . .
C12 C 1.7678(10) 0.4252(8) 0.9226(4) 0.0344(14) Uani 1 1 d . . .
H12A H 1.7354 0.5317 0.9242 0.041 Uiso 1 1 calc R . .
H12B H 1.7005 0.3805 0.9750 0.041 Uiso 1 1 calc R . .
S13 S 1.6494(2) 0.36676(19) 0.83415(11) 0.0349(4) Uani 1 1 d . . .
C14 C 1.7324(12) 0.1742(8) 0.8431(5) 0.0446(17) Uani 1 1 d . . .
H14A H 1.6682 0.1329 0.8970 0.054 Uiso 1 1 calc R . .
H14B H 1.6763 0.1280 0.7970 0.054 Uiso 1 1 calc R . .
C15 C 1.9706(12) 0.1355(8) 0.8394(5) 0.0476(19) Uani 1 1 d . . .
H15A H 2.0360 0.1806 0.7867 0.057 Uiso 1 1 calc R . .
H15B H 2.0019 0.0289 0.8374 0.057 Uiso 1 1 calc R . .
C16 C 2.0731(12) 0.1849(7) 0.9146(5) 0.0410(16) Uani 1 1 d . . .
H16A H 2.2254 0.1476 0.9106 0.049 Uiso 1 1 calc R . .
H16B H 2.0059 0.1410 0.9673 0.049 Uiso 1 1 calc R . .
B1 B 2.4731(9) 0.7874(6) 0.8785(3) 0.0421(19) Uani 1 1 d D . .
F1 F 2.2912(10) 0.7176(6) 0.8850(3) 0.103(3) Uani 1 1 d D . .
F2 F 2.6151(10) 0.7238(7) 0.8183(3) 0.109(3) Uani 1 1 d D . .
F3 F 2.5591(8) 0.7752(6) 0.9548(3) 0.0656(14) Uani 1 1 d D . .
F4 F 2.4205(8) 0.9305(4) 0.8531(3) 0.0704(15) Uani 1 1 d D . .
B11 B 1.5093(12) 0.2072(7) 0.6238(4) 0.086(5) Uani 1 1 d D . .
F11 F 1.6820(17) 0.2888(8) 0.6182(5) 0.328(12) Uani 1 1 d D . .
F12 F 1.5797(9) 0.0683(5) 0.6464(4) 0.0831(18) Uani 1 1 d D . .
F13 F 1.4267(10) 0.2184(8) 0.5474(4) 0.103(2) Uani 1 1 d D . .
F14 F 1.3644(14) 0.2636(9) 0.6845(4) 0.157(4) Uani 1 1 d D . .

loop_
_atom_site_aniso_label
_atom_site_aniso_U_11
_atom_site_aniso_U_22
_atom_site_aniso_U_33
_atom_site_aniso_U_23
_atom_site_aniso_U_13
_atom_site_aniso_U_12
Ag1 0.0346(3) 0.0623(4) 0.0344(3) -0.0036(3) -0.0053(2) -0.0127(3)
Ag2 0.0382(3) 0.0841(5) 0.0386(4) -0.0032(3) -0.0085(3) -0.0198(3)
S1 0.0307(8) 0.0409(9) 0.0362(9) -0.0126(7) -0.0140(7) 0.0032(7)
C2 0.031(3) 0.043(4) 0.031(3) -0.003(3) -0.001(3) 0.002(3)
S3 0.0234(7) 0.0444(9) 0.0357(9) -0.0032(7) -0.0081(6) -0.0016(7)
C4 0.045(4) 0.049(4) 0.042(4) -0.006(3) -0.017(3) -0.010(3)
C5 0.048(4) 0.050(4) 0.066(5) -0.028(4) -0.019(4) 0.005(4)
C6 0.046(4) 0.044(4) 0.075(6) -0.024(4) -0.029(4) 0.016(3)
S11 0.0273(7) 0.0362(8) 0.0310(8) -0.0088(6) -0.0107(6) 0.0011(6)
C12 0.030(3) 0.044(4) 0.030(3) -0.007(3) -0.007(2) 0.005(3)
S13 0.0234(7) 0.0465(10) 0.0365(9) -0.0070(7) -0.0100(6) -0.0015(7)
C14 0.045(4) 0.048(4) 0.046(4) -0.005(3) -0.018(3) -0.011(3)
C15 0.050(4) 0.043(4) 0.052(5) -0.018(3) -0.023(4) 0.009(3)
C16 0.041(4) 0.034(3) 0.050(4) -0.012(3) -0.018(3) 0.007(3)
B1 0.052(5) 0.040(4) 0.034(4) -0.003(3) -0.003(4) -0.004(4)
F1 0.162(7) 0.112(5) 0.054(4) 0.005(3) -0.030(4) -0.093(5)
F2 0.142(6) 0.113(5) 0.055(4) -0.015(3) -0.008(4) 0.077(5)
F3 0.068(3) 0.087(4) 0.046(3) -0.009(3) -0.025(2) -0.006(3)
F4 0.086(4) 0.037(3) 0.088(4) -0.004(2) -0.026(3) 0.004(2)
B11 0.153(13) 0.061(7) 0.031(5) 0.004(5) 0.000(6) 0.039(8)
F11 0.81(4) 0.160(9) 0.070(6) 0.022(6) -0.067(12) -0.296(17)
F12 0.095(4) 0.043(3) 0.111(5) -0.009(3) -0.024(4) 0.009(3)
F13 0.091(4) 0.145(6) 0.076(4) -0.042(4) -0.046(4) 0.033(4)
F14 0.218(10) 0.144(7) 0.082(5) -0.021(5) 0.001(6) 0.101(7)

loop_
_atom_type_symbol
_atom_type_description
_atom_type_scat_dispersion_real
_atom_type_scat_dispersion_imag
_atom_type_scat_source
C C 0.0033 0.0016 'International Tables Vol C Tables 4.2.6.8 and 6.1.1.4'
H H 0.0000 0.0000 'International Tables Vol C Tables 4.2.6.8 and 6.1.1.4'
B B 0.0013 0.0007 'International Tables Vol C Tables 4.2.6.8 and 6.1.1.4'
F F 0.0171 0.0103 'International Tables Vol C Tables 4.2.6.8 and 6.1.1.4'
S S 0.1246 0.1234 'International Tables Vol C Tables 4.2.6.8 and 6.1.1.4'
Ag Ag -0.8971 1.1015 'International Tables Vol C Tables 4.2.6.8 and 6.1.1.4'

loop_
_geom_angle_atom_site_label_1
_geom_angle_atom_site_label_2
_geom_angle_atom_site_label_3
_geom_angle
_geom_angle_site_symmetry_1
_geom_angle_site_symmetry_3
_geom_angle_publ_flag
S11 Ag1 S3 175.58(6) . . ?
S11 Ag1 Ag2 90.89(4) . . ?
S3 Ag1 Ag2 89.50(4) . . ?
S13 Ag2 S1 173.38(6) . . ?
S13 Ag2 Ag1 90.61(4) . . ?
S1 Ag2 Ag1 92.20(4) . . ?
C2 S1 C6 101.2(4) . . ?
C2 S1 Ag2 106.5(2) . . ?
C6 S1 Ag2 108.6(3) . . ?
S1 C2 S3 115.4(3) . . ?
C4 S3 C2 100.3(3) . . ?
C4 S3 Ag1 109.9(3) . . ?
C2 S3 Ag1 108.6(2) . . ?
C5 C4 S3 113.6(5) . . ?
C4 C5 C6 114.2(7) . . ?
C5 C6 S1 114.6(6) . . ?
C12 S11 C16 101.0(3) . . ?
C12 S11 Ag1 107.3(2) . . ?
C16 S11 Ag1 109.8(3) . . ?
S11 C12 S13 115.0(3) . . ?
C12 S13 C14 100.4(3) . . ?
C12 S13 Ag2 107.9(2) . . ?
C14 S13 Ag2 110.5(3) . . ?
C15 C14 S13 114.5(5) . . ?
C14 C15 C16 113.6(6) . . ?
C15 C16 S11 114.2(5) . . ?
F3 B1 F4 111.1(5) . . ?
F3 B1 F2 110.1(5) . . ?
F4 B1 F2 109.2(5) . . ?
F3 B1 F1 109.7(5) . . ?
F4 B1 F1 108.3(5) . . ?
F2 B1 F1 108.4(5) . . ?
F12 B11 F13 111.7(5) . . ?
F12 B11 F14 110.5(5) . . ?
F13 B11 F14 111.0(5) . . ?
F12 B11 F11 107.8(5) . . ?
F13 B11 F11 108.5(5) . . ?
F14 B11 F11 107.1(6) . . ?

loop_
_geom_bond_atom_site_label_1
_geom_bond_atom_site_label_2
_geom_bond_distance
_geom_bond_site_symmetry_2
_geom_bond_publ_flag
Ag1 S11 2.4346(17) . ?
Ag1 S3 2.4522(18) . ?
Ag1 Ag2 2.9718(8) . ?
Ag2 S13 2.4292(18) . ?
Ag2 S1 2.4343(19) . ?
S1 C2 1.793(7) . ?
S1 C6 1.822(8) . ?
C2 S3 1.810(7) . ?
S3 C4 1.808(8) . ?
C4 C5 1.526(10) . ?
C5 C6 1.525(11) . ?
S11 C12 1.796(6) . ?
S11 C16 1.823(7) . ?
C12 S13 1.803(7) . ?
S13 C14 1.807(8) . ?
C14 C15 1.515(10) . ?
C15 C16 1.539(10) . ?
B1 F3 1.373(6) . ?
B1 F4 1.375(6) . ?
B1 F2 1.377(6) . ?
B1 F1 1.380(6) . ?
B11 F12 1.352(6) . ?
B11 F13 1.365(7) . ?
B11 F14 1.367(7) . ?
B11 F11 1.395(7) . ?
